data_4311725
loop_
_publ_author_name
'Gema Fern\'andez'
'Montserrat Corbella'
'Montserrat Alfonso'
'Helen Stoeckli-Evans'
'Isabel Castro'

_publ_section_title
;
 A Comparative XAS and X-ray Diffraction Study of New Binuclear Mn(III)
 Complexes with Catalase Activity. Indirect Effect of the Counteranion on
 Magnetic Properties
;
_journal_name_full 'Inorganic Chemistry'
_journal_page_first 6684
_journal_page_last 6698
_journal_paper_doi 10.1021/ic0348897
_journal_volume 43
_journal_year 2004
_chemical_formula_moiety 'C30 H24 Mn N6, 2(Cl O4), 0.5(C12 H14 O4) 0.5(H2 O)'
_chemical_formula_sum 'C36 H32 Cl2 Mn N6 O10.5'
_chemical_formula_weight 842.52
_space_group_IT_number 20
_symmetry_cell_setting orthorhombic
_symmetry_space_group_name_Hall 'C 2c 2'
_symmetry_space_group_name_H-M 'C 2 2 21'
_atom_sites_solution_hydrogens geom
_atom_sites_solution_primary direct
_atom_sites_solution_secondary difmap
_audit_creation_method SHELXL-97
_cell_angle_alpha 90.00
_cell_angle_beta 90.00
_cell_angle_gamma 90.00
_cell_formula_units_Z 8
_cell_length_a 24.775(2)
_cell_length_b 13.8968(9)
_cell_length_c 22.0113(15)
_cell_measurement_reflns_used 5000
_cell_measurement_temperature 223(2)
_cell_measurement_theta_max 25.94
_cell_measurement_theta_min 2.48
_cell_volume 7578.3(9)
_computing_cell_refinement 'CELL (Stoe IPDS Software, 2000)'
_computing_data_collection 'EXPOSE (Stoe IPDS Software, 2000)'
_computing_data_reduction 'INTEGRATE (Stoe IPDS Software, 2000)'
_computing_molecular_graphics 'PLATON99 (Spek, 1990)'
_computing_publication_material 'SHELXL-97 (Sheldrick, 1997)'
_computing_structure_refinement 'SHELXL-97 (Sheldrick, 1997)'
_computing_structure_solution 'SHELXS-97 (Sheldrick, 1990)'
_diffrn_ambient_temperature 223(2)
_diffrn_detector_area_resol_mean 0.81\%A
_diffrn_measured_fraction_theta_full 0.994
_diffrn_measured_fraction_theta_max 0.994
_diffrn_measurement_device_type 'STOE IPDS'
_diffrn_measurement_method 'phi oscillation'
_diffrn_radiation_monochromator graphite
_diffrn_radiation_source 'fine-focus sealed tube'
_diffrn_radiation_type MoK\a
_diffrn_radiation_wavelength 0.71073
_diffrn_reflns_av_R_equivalents 0.0520
_diffrn_reflns_av_sigmaI/netI 0.0696
_diffrn_reflns_limit_h_max 30
_diffrn_reflns_limit_h_min -29
_diffrn_reflns_limit_k_max 17
_diffrn_reflns_limit_k_min -17
_diffrn_reflns_limit_l_max 27
_diffrn_reflns_limit_l_min -26
_diffrn_reflns_number 29890
_diffrn_reflns_theta_full 25.94
_diffrn_reflns_theta_max 25.94
_diffrn_reflns_theta_min 2.48
_diffrn_standards_decay_% 0
_diffrn_standards_interval_time 0
_diffrn_standards_number 0
_exptl_absorpt_coefficient_mu 0.556
_exptl_absorpt_correction_type none
_exptl_crystal_colour yellow
_exptl_crystal_density_diffrn 1.477
_exptl_crystal_density_meas ?
_exptl_crystal_density_method 'not measured'
_exptl_crystal_description block
_exptl_crystal_F_000 3464
_exptl_crystal_size_max 0.40
_exptl_crystal_size_mid 0.35
_exptl_crystal_size_min 0.18
_refine_diff_density_max 0.396
_refine_diff_density_min -0.484
_refine_diff_density_rms 0.043
_refine_ls_abs_structure_details 'Flack H D (1983), Acta Cryst. A39, 876-881'
_refine_ls_abs_structure_Flack -0.013(16)
_refine_ls_extinction_method none
_refine_ls_goodness_of_fit_ref 0.813
_refine_ls_hydrogen_treatment constr
_refine_ls_matrix_type full
_refine_ls_number_parameters 586
_refine_ls_number_reflns 7350
_refine_ls_number_restraints 0
_refine_ls_restrained_S_all 0.813
_refine_ls_R_factor_all 0.0657
_refine_ls_R_factor_gt 0.0357
_refine_ls_shift/su_max <0.001
_refine_ls_shift/su_mean <0.001
_refine_ls_structure_factor_coef Fsqd
_refine_ls_weighting_details 'calc w=1/[\s^2^(Fo^2^)+(0.0326P)^2^] where P=(Fo^2^+2Fc^2^)/3'
_refine_ls_weighting_scheme calc
_refine_ls_wR_factor_gt 0.0633
_refine_ls_wR_factor_ref 0.0704
_reflns_number_gt 4910
_reflns_number_total 7350
_reflns_threshold_expression I>2sigma(I)
_cod_data_source_file ic0348897si20030728_112650_4.cif
_cod_data_source_block cpd8
_cod_depositor_comments
;
The following automatic conversions were performed:

'_exptl_crystal_density_meas' value 'none' was changed to '?' - the
value is perceived as not measured.

Automatic conversion script
Id: cif_fix_values 3008 2015-01-20 13:52:24Z robertas 

The following automatic conversions were performed:

data name '_atom_site_symetry_multiplicity' was replaced with
'_atom_site_symmetry_multiplicity' as specified in the replacement
file 'data/replacement-values/replacement_tags.lst'.

Automatic conversion script
Id: cif_correct_tags 9268 2022-04-12 08:56:07Z antanas 
;
_cod_original_formula_sum 'C36 H32 Cl2 Mn N6 O10.50'
_cod_database_code 4311725

loop_
_symmetry_equiv_pos_as_xyz
'x, y, z'
'-x, -y, z+1/2'
'x, -y, -z'
'-x, y, -z+1/2'
'x+1/2, y+1/2, z'
'-x+1/2, -y+1/2, z+1/2'
'x+1/2, -y+1/2, -z'
'-x+1/2, y+1/2, -z+1/2'

loop_
_atom_site_label
_atom_site_type_symbol
_atom_site_fract_x
_atom_site_fract_y
_atom_site_fract_z
_atom_site_U_iso_or_equiv
_atom_site_adp_type
_atom_site_occupancy
_atom_site_symmetry_multiplicity
_atom_site_calc_flag
_atom_site_refinement_flags
_atom_site_disorder_assembly
_atom_site_disorder_group
Mn1 Mn 0.333565(16) 0.20686(3) 0.24389(2) 0.03560(11) Uani 1 1 d . . .
N1 N 0.37843(9) 0.3002(2) 0.17632(11) 0.0414(6) Uani 1 1 d . . .
N2 N 0.34784(10) 0.34713(18) 0.28896(12) 0.0410(6) Uani 1 1 d . . .
N3 N 0.40913(10) 0.13752(19) 0.28021(12) 0.0406(6) Uani 1 1 d . . .
N4 N 0.34198(10) 0.06694(18) 0.19608(11) 0.0390(6) Uani 1 1 d . . .
N5 N 0.28226(10) 0.13736(18) 0.31739(11) 0.0394(6) Uani 1 1 d . . .
N6 N 0.24942(10) 0.23568(18) 0.21926(11) 0.0420(6) Uani 1 1 d . . .
C1 C 0.40075(12) 0.3813(2) 0.19966(15) 0.0425(8) Uani 1 1 d . . .
C2 C 0.43574(15) 0.4359(3) 0.1666(2) 0.0645(11) Uani 1 1 d . . .
H2A H 0.4517 0.4907 0.1840 0.077 Uiso 1 1 calc R . .
C3 C 0.44787(18) 0.4106(3) 0.1072(2) 0.0771(13) Uani 1 1 d . . .
H3A H 0.4720 0.4476 0.0840 0.092 Uiso 1 1 calc R . .
C4 C 0.42398(17) 0.3309(3) 0.0832(2) 0.0705(12) Uani 1 1 d . . .
H4A H 0.4306 0.3134 0.0426 0.085 Uiso 1 1 calc R . .
C5 C 0.39029(14) 0.2765(3) 0.11859(15) 0.0543(9) Uani 1 1 d . . .
H5A H 0.3749 0.2205 0.1020 0.065 Uiso 1 1 calc R . .
C6 C 0.38300(12) 0.4075(2) 0.26184(15) 0.0416(7) Uani 1 1 d . . .
C7 C 0.39854(16) 0.4919(3) 0.29037(18) 0.0611(10) Uani 1 1 d . . .
H7A H 0.4238 0.5335 0.2723 0.073 Uiso 1 1 calc R . .
C8 C 0.37559(18) 0.5133(3) 0.34669(19) 0.0734(12) Uani 1 1 d . . .
H8A H 0.3858 0.5699 0.3670 0.088 Uiso 1 1 calc R . .
C9 C 0.33903(17) 0.4542(3) 0.37255(17) 0.0603(9) Uani 1 1 d . . .
H9A H 0.3224 0.4701 0.4096 0.072 Uiso 1 1 calc R . .
C10 C 0.32695(14) 0.3702(2) 0.34288(15) 0.0501(8) Uani 1 1 d . . .
H10A H 0.3029 0.3269 0.3614 0.060 Uiso 1 1 calc R . .
C11 C 0.41505(11) 0.0437(2) 0.26659(13) 0.0360(7) Uani 1 1 d . . .
C12 C 0.45045(13) -0.0141(3) 0.29818(15) 0.0490(9) Uani 1 1 d . . .
H12A H 0.4532 -0.0800 0.2891 0.059 Uiso 1 1 calc R . .
C13 C 0.48213(13) 0.0267(3) 0.34372(16) 0.0546(10) Uani 1 1 d . . .
H13A H 0.5062 -0.0119 0.3661 0.065 Uiso 1 1 calc R . .
C14 C 0.47812(12) 0.1225(3) 0.35560(16) 0.0552(10) Uani 1 1 d . . .
H14A H 0.5001 0.1518 0.3851 0.066 Uiso 1 1 calc R . .
C15 C 0.44118(13) 0.1751(3) 0.32351(15) 0.0488(9) Uani 1 1 d . . .
H15A H 0.4380 0.2411 0.3322 0.059 Uiso 1 1 calc R . .
C16 C 0.38114(12) 0.0076(2) 0.21595(14) 0.0381(7) Uani 1 1 d . . .
C17 C 0.38894(14) -0.0816(3) 0.18951(16) 0.0519(9) Uani 1 1 d . . .
H17A H 0.4165 -0.1224 0.2036 0.062 Uiso 1 1 calc R . .
C18 C 0.35593(15) -0.1100(3) 0.14227(18) 0.0596(10) Uani 1 1 d . . .
H18A H 0.3613 -0.1700 0.1235 0.071 Uiso 1 1 calc R . .
C19 C 0.31568(16) -0.0512(3) 0.12298(17) 0.0588(10) Uani 1 1 d . . .
H19A H 0.2923 -0.0704 0.0917 0.071 Uiso 1 1 calc R . .
C20 C 0.30994(14) 0.0377(3) 0.15051(15) 0.0500(9) Uani 1 1 d . . .
H20A H 0.2826 0.0791 0.1368 0.060 Uiso 1 1 calc R . .
C21 C 0.22857(13) 0.1419(2) 0.30847(14) 0.0428(8) Uani 1 1 d . . .
C22 C 0.19290(15) 0.0951(3) 0.34706(18) 0.0604(10) Uani 1 1 d . . .
H22A H 0.1555 0.0997 0.3408 0.073 Uiso 1 1 calc R . .
C23 C 0.21306(19) 0.0420(3) 0.3946(2) 0.0724(12) Uani 1 1 d . . .
H23A H 0.1893 0.0090 0.4206 0.087 Uiso 1 1 calc R . .
C24 C 0.26709(18) 0.0370(3) 0.40418(17) 0.0623(11) Uani 1 1 d . . .
H24A H 0.2812 0.0015 0.4369 0.075 Uiso 1 1 calc R . .
C25 C 0.30080(15) 0.0852(2) 0.36474(15) 0.0499(8) Uani 1 1 d . . .
H25A H 0.3383 0.0816 0.3711 0.060 Uiso 1 1 calc R . .
C26 C 0.21021(10) 0.1993(2) 0.25477(15) 0.0419(7) Uani 1 1 d . . .
C27 C 0.15620(12) 0.2142(3) 0.24208(18) 0.0604(9) Uani 1 1 d . . .
H27A H 0.1292 0.1885 0.2674 0.072 Uiso 1 1 calc R . .
C28 C 0.14255(16) 0.2684(3) 0.1908(2) 0.0727(13) Uani 1 1 d . . .
H28A H 0.1061 0.2785 0.1807 0.087 Uiso 1 1 calc R . .
C29 C 0.18236(14) 0.3065(3) 0.15542(18) 0.0623(10) Uani 1 1 d . . .
H29A H 0.1739 0.3443 0.1213 0.075 Uiso 1 1 calc R . .
C30 C 0.23482(13) 0.2885(3) 0.17068(16) 0.0551(8) Uani 1 1 d . . .
H30A H 0.2622 0.3143 0.1460 0.066 Uiso 1 1 calc R . .
O1 O 0.39495(10) 0.0735(2) 0.54968(13) 0.0696(8) Uani 1 1 d . A .
C50 C 0.43135(16) 0.1027(3) 0.51751(17) 0.0589(10) Uani 1 1 d . . .
C51 C 0.48215(12) 0.0493(2) 0.50543(15) 0.0427(8) Uani 1 1 d . . .
C52 C 0.53134(15) 0.0965(3) 0.51056(16) 0.0540(9) Uani 1 1 d . . .
H52 H 0.5316 0.1630 0.5185 0.065 Uiso 1 1 calc R A .
C53 C 0.57941(14) 0.0489(3) 0.50433(19) 0.0645(11) Uani 1 1 d . . .
H53 H 0.6122 0.0830 0.5060 0.077 Uiso 1 1 calc R . .
O2A O 0.4372(3) 0.1942(5) 0.4959(4) 0.0575(17) Uani 0.716(18) 1 d P A 1
C54A C 0.3943(4) 0.2610(7) 0.5110(5) 0.079(3) Uani 0.716(18) 1 d P A 1
H54A H 0.3873 0.2594 0.5548 0.095 Uiso 0.716(18) 1 calc PR A 1
H54B H 0.3611 0.2432 0.4897 0.095 Uiso 0.716(18) 1 calc PR A 1
C55A C 0.4115(5) 0.3576(7) 0.4927(4) 0.089(3) Uani 0.716(18) 1 d P A 1
H55A H 0.4433 0.3759 0.5156 0.134 Uiso 0.716(18) 1 calc PR A 1
H55B H 0.3826 0.4031 0.5008 0.134 Uiso 0.716(18) 1 calc PR A 1
H55C H 0.4198 0.3578 0.4497 0.134 Uiso 0.716(18) 1 calc PR A 1
O2B O 0.4174(8) 0.1681(14) 0.4745(7) 0.055(4) Uani 0.284(18) 1 d P A 2
C54B C 0.3692(8) 0.2257(15) 0.4821(8) 0.062(6) Uani 0.284(18) 1 d P A 2
H54C H 0.3419 0.1884 0.5041 0.074 Uiso 0.284(18) 1 calc PR A 2
H54D H 0.3544 0.2421 0.4421 0.074 Uiso 0.284(18) 1 calc PR A 2
C55B C 0.3813(10) 0.3159(19) 0.5163(15) 0.083(9) Uani 0.284(18) 1 d P A 2
H55D H 0.4012 0.3003 0.5529 0.124 Uiso 0.284(18) 1 calc PR A 2
H55E H 0.3478 0.3477 0.5271 0.124 Uiso 0.284(18) 1 calc PR A 2
H55F H 0.4028 0.3585 0.4910 0.124 Uiso 0.284(18) 1 calc PR A 2
Cl1 Cl 0.01745(3) 0.19757(7) 0.36231(6) 0.0729(3) Uani 1 1 d . . .
O11 O -0.00703(12) 0.2886(2) 0.36388(15) 0.0908(9) Uani 1 1 d . . .
O12A O -0.0214(3) 0.1233(4) 0.3540(5) 0.090(3) Uani 0.566(12) 1 d P . .
O12B O -0.0195(7) 0.1419(13) 0.3769(11) 0.244(12) Uani 0.434(12) 1 d P . .
O13A O 0.0557(3) 0.1825(5) 0.3189(5) 0.106(4) Uani 0.566(12) 1 d P . .
O13B O 0.0184(6) 0.193(3) 0.2971(7) 0.48(3) Uani 0.434(12) 1 d P . .
O14A O 0.0411(4) 0.1804(5) 0.4267(4) 0.120(5) Uani 0.566(12) 1 d P . .
O14B O 0.0657(3) 0.2009(9) 0.3722(8) 0.128(6) Uani 0.434(12) 1 d P . .
Cl2A Cl 0.28383(11) 0.24876(19) -0.00207(14) 0.0483(7) Uani 0.60 1 d P . .
Cl2B Cl 0.26382(17) 0.2195(3) 0.0085(2) 0.0610(12) Uani 0.40 1 d P . .
O21 O 0.24720(12) 0.2273(2) -0.05198(11) 0.0807(9) Uani 1 1 d . . .
O22 O 0.26544(14) 0.3275(2) 0.03022(12) 0.0869(9) Uani 1 1 d . . .
O23A O 0.3371(2) 0.2582(4) -0.0254(2) 0.0806(14) Uani 0.60 1 d P . .
O23B O 0.3161(5) 0.1794(11) 0.0111(6) 0.119(5) Uani 0.40 1 d P . .
O24A O 0.2837(4) 0.1690(4) 0.0401(3) 0.0777(18) Uani 0.60 1 d P . .
O24B O 0.2298(4) 0.1586(6) 0.0445(5) 0.113(3) Uani 0.40 1 d P . .
O1W O 0.2244(3) 0.0000 0.0000 0.150(2) Uani 1 2 d S . .

loop_
_atom_site_aniso_label
_atom_site_aniso_U_11
_atom_site_aniso_U_22
_atom_site_aniso_U_33
_atom_site_aniso_U_23
_atom_site_aniso_U_13
_atom_site_aniso_U_12
Mn1 0.0364(2) 0.0320(2) 0.0384(3) 0.0016(2) -0.0022(2) 0.0007(2)
N1 0.0443(13) 0.0378(14) 0.0421(15) 0.0050(14) -0.0003(11) 0.0026(14)
N2 0.0432(15) 0.0380(15) 0.0419(15) -0.0021(13) 0.0026(12) 0.0014(12)
N3 0.0388(13) 0.0408(16) 0.0422(15) 0.0005(12) -0.0065(12) 0.0035(12)
N4 0.0408(14) 0.0381(14) 0.0381(15) -0.0016(12) -0.0005(12) -0.0018(12)
N5 0.0451(15) 0.0365(15) 0.0367(15) 0.0008(12) 0.0072(12) 0.0052(12)
N6 0.0420(14) 0.0415(15) 0.0425(14) 0.0033(12) -0.0062(12) 0.0021(11)
C1 0.0390(17) 0.0369(19) 0.052(2) 0.0050(16) 0.0052(15) 0.0000(15)
C2 0.067(2) 0.043(2) 0.084(3) 0.002(2) 0.022(2) -0.0076(19)
C3 0.087(3) 0.058(3) 0.086(3) 0.009(2) 0.043(3) -0.007(2)
C4 0.090(3) 0.063(3) 0.059(2) 0.009(2) 0.031(2) 0.009(2)
C5 0.071(2) 0.052(2) 0.0395(19) 0.0014(17) 0.0117(17) 0.0023(18)
C6 0.0394(15) 0.0359(16) 0.050(2) 0.0004(16) -0.0024(15) -0.0021(13)
C7 0.073(3) 0.051(2) 0.059(3) -0.003(2) -0.001(2) -0.017(2)
C8 0.099(3) 0.056(3) 0.066(3) -0.020(2) -0.008(3) -0.014(2)
C9 0.080(3) 0.055(2) 0.046(2) -0.0076(18) 0.000(2) -0.007(2)
C10 0.059(2) 0.0409(19) 0.050(2) -0.0029(16) 0.0008(18) -0.0009(17)
C11 0.0364(15) 0.0400(17) 0.0317(17) 0.0034(15) 0.0049(14) 0.0049(13)
C12 0.048(2) 0.051(2) 0.048(2) 0.0084(18) 0.0095(17) 0.0157(16)
C13 0.0431(19) 0.077(3) 0.044(2) 0.013(2) -0.0002(16) 0.0188(17)
C14 0.0404(17) 0.084(3) 0.041(2) 0.007(2) -0.0097(15) 0.0029(18)
C15 0.0486(18) 0.055(2) 0.0430(19) -0.0024(17) -0.0054(16) -0.0002(16)
C16 0.0397(17) 0.0346(18) 0.0399(17) 0.0009(16) 0.0055(14) 0.0022(15)
C17 0.062(2) 0.042(2) 0.052(2) 0.0020(18) 0.0109(18) 0.0058(17)
C18 0.073(2) 0.047(2) 0.058(2) -0.013(2) 0.009(2) -0.0037(19)
C19 0.071(3) 0.057(2) 0.049(2) -0.020(2) 0.0006(19) -0.013(2)
C20 0.0483(19) 0.058(2) 0.044(2) -0.0035(18) -0.0071(16) -0.0043(17)
C21 0.0477(19) 0.0361(18) 0.0447(19) -0.0057(15) 0.0086(16) -0.0036(15)
C22 0.058(2) 0.061(3) 0.062(3) -0.003(2) 0.014(2) -0.0096(19)
C23 0.091(3) 0.069(3) 0.057(3) 0.005(2) 0.029(2) -0.022(2)
C24 0.091(3) 0.047(2) 0.048(2) 0.0109(18) 0.008(2) -0.002(2)
C25 0.070(2) 0.0396(19) 0.040(2) 0.0053(17) 0.0042(17) 0.0050(17)
C26 0.0426(14) 0.0339(15) 0.0492(18) -0.0080(19) -0.0003(16) 0.0061(14)
C27 0.0436(17) 0.064(2) 0.074(2) -0.016(3) 0.0021(19) 0.0024(18)
C28 0.055(2) 0.076(3) 0.087(3) -0.024(3) -0.025(2) 0.026(2)
C29 0.063(2) 0.057(2) 0.066(2) -0.001(2) -0.0187(19) 0.017(2)
C30 0.0544(19) 0.054(2) 0.057(2) 0.0100(19) -0.0144(16) 0.0036(19)
O1 0.0569(16) 0.0771(19) 0.0749(19) 0.0002(16) 0.0210(15) 0.0094(13)
C50 0.063(2) 0.065(3) 0.049(2) 0.002(2) 0.015(2) 0.014(2)
C51 0.0499(19) 0.0445(17) 0.0336(17) 0.0033(16) 0.0035(15) 0.0023(14)
C52 0.071(2) 0.048(2) 0.044(2) -0.0010(17) 0.0021(18) -0.0129(19)
C53 0.046(2) 0.091(3) 0.057(2) 0.006(3) -0.0001(19) -0.0116(18)
O2A 0.061(3) 0.057(3) 0.055(4) 0.004(3) 0.011(3) 0.021(3)
C54A 0.082(6) 0.082(6) 0.073(6) -0.002(6) 0.012(5) 0.035(5)
C55A 0.110(8) 0.077(6) 0.081(5) 0.013(4) 0.009(5) 0.042(5)
O2B 0.064(9) 0.060(9) 0.042(8) 0.002(6) 0.000(6) 0.027(7)
C54B 0.070(11) 0.075(13) 0.039(8) -0.001(9) -0.009(8) 0.042(9)
C55B 0.071(13) 0.073(17) 0.103(19) -0.033(15) -0.014(13) 0.019(12)
Cl1 0.0409(5) 0.0427(5) 0.1351(10) -0.0223(6) 0.0172(5) -0.0039(4)
O11 0.0911(19) 0.0538(15) 0.128(3) -0.0127(19) -0.0224(19) 0.0344(18)
O12A 0.053(3) 0.026(3) 0.191(8) -0.037(4) -0.029(5) -0.006(2)
O12B 0.186(14) 0.194(15) 0.35(3) -0.030(15) 0.176(16) -0.131(12)
O13A 0.070(6) 0.093(5) 0.157(8) 0.015(6) 0.084(6) 0.021(4)
O13B 0.094(10) 1.22(9) 0.130(12) -0.04(3) -0.020(8) 0.03(2)
O14A 0.175(9) 0.096(6) 0.090(6) -0.021(4) -0.093(6) 0.060(5)
O14B 0.029(4) 0.126(8) 0.23(2) 0.053(12) -0.022(7) -0.006(5)
Cl2A 0.0690(18) 0.0382(12) 0.0378(11) -0.0033(9) -0.0053(12) 0.0106(11)
Cl2B 0.064(3) 0.063(3) 0.056(3) -0.018(2) -0.0139(19) 0.024(2)
O21 0.108(2) 0.082(2) 0.0513(15) -0.0143(14) -0.0360(15) 0.0240(17)
O22 0.128(2) 0.0734(19) 0.0597(17) -0.0269(15) -0.0003(17) 0.0381(18)
O23A 0.067(3) 0.101(4) 0.073(3) -0.008(3) 0.006(3) 0.011(3)
O23B 0.097(8) 0.168(12) 0.094(8) -0.054(8) -0.039(6) 0.075(8)
O24A 0.129(6) 0.045(3) 0.059(4) 0.015(3) -0.019(4) 0.022(4)
O24B 0.105(7) 0.103(7) 0.130(8) 0.046(6) -0.011(6) 0.003(6)
O1W 0.139(5) 0.175(6) 0.136(5) 0.035(5) 0.000 0.000

loop_
_atom_type_symbol
_atom_type_description
_atom_type_scat_dispersion_real
_atom_type_scat_dispersion_imag
_atom_type_scat_source
C C 0.0033 0.0016 'International Tables Vol C Tables 4.2.6.8 and 6.1.1.4'
H H 0.0000 0.0000 'International Tables Vol C Tables 4.2.6.8 and 6.1.1.4'
Cl Cl 0.1484 0.1585 'International Tables Vol C Tables 4.2.6.8 and 6.1.1.4'
Mn Mn 0.3368 0.7283 'International Tables Vol C Tables 4.2.6.8 and 6.1.1.4'
N N 0.0061 0.0033 'International Tables Vol C Tables 4.2.6.8 and 6.1.1.4'
O O 0.0106 0.0060 'International Tables Vol C Tables 4.2.6.8 and 6.1.1.4'

loop_
_geom_angle_atom_site_label_1
_geom_angle_atom_site_label_2
_geom_angle_atom_site_label_3
_geom_angle
_geom_angle_site_symmetry_1
_geom_angle_site_symmetry_3
_geom_angle_publ_flag
N6 Mn1 N2 95.85(9) . . ?
N6 Mn1 N4 97.59(9) . . ?
N2 Mn1 N4 165.36(9) . . ?
N6 Mn1 N3 163.13(9) . . ?
N2 Mn1 N3 94.86(9) . . ?
N4 Mn1 N3 73.48(9) . . ?
N6 Mn1 N1 101.52(9) . . ?
N2 Mn1 N1 73.24(10) . . ?
N4 Mn1 N1 98.30(9) . . ?
N3 Mn1 N1 94.03(9) . . ?
N6 Mn1 N5 73.85(9) . . ?
N2 Mn1 N5 98.30(9) . . ?
N4 Mn1 N5 91.02(9) . . ?
N3 Mn1 N5 91.73(9) . . ?
N1 Mn1 N5 170.13(9) . . ?
C5 N1 C1 118.2(3) . . ?
C5 N1 Mn1 125.9(2) . . ?
C1 N1 Mn1 115.3(2) . . ?
C10 N2 C6 119.7(3) . . ?
C10 N2 Mn1 123.2(2) . . ?
C6 N2 Mn1 116.9(2) . . ?
C15 N3 C11 118.0(3) . . ?
C15 N3 Mn1 125.1(2) . . ?
C11 N3 Mn1 115.22(19) . . ?
C20 N4 C16 118.9(3) . . ?
C20 N4 Mn1 124.3(2) . . ?
C16 N4 Mn1 116.7(2) . . ?
C25 N5 C21 118.3(3) . . ?
C25 N5 Mn1 126.0(2) . . ?
C21 N5 Mn1 115.4(2) . . ?
C26 N6 C30 118.2(3) . . ?
C26 N6 Mn1 118.32(19) . . ?
C30 N6 Mn1 123.5(2) . . ?
N1 C1 C2 121.3(3) . . ?
N1 C1 C6 115.6(3) . . ?
C2 C1 C6 123.0(3) . . ?
C1 C2 C3 120.0(4) . . ?
C1 C2 H2A 120.0 . . ?
C3 C2 H2A 120.0 . . ?
C4 C3 C2 118.5(4) . . ?
C4 C3 H3A 120.7 . . ?
C2 C3 H3A 120.7 . . ?
C3 C4 C5 119.5(4) . . ?
C3 C4 H4A 120.2 . . ?
C5 C4 H4A 120.2 . . ?
N1 C5 C4 122.3(4) . . ?
N1 C5 H5A 118.8 . . ?
C4 C5 H5A 118.8 . . ?
N2 C6 C7 120.4(3) . . ?
N2 C6 C1 116.6(3) . . ?
C7 C6 C1 123.0(3) . . ?
C6 C7 C8 118.0(4) . . ?
C6 C7 H7A 121.0 . . ?
C8 C7 H7A 121.0 . . ?
C9 C8 C7 121.2(4) . . ?
C9 C8 H8A 119.4 . . ?
C7 C8 H8A 119.4 . . ?
C8 C9 C10 117.7(4) . . ?
C8 C9 H9A 121.2 . . ?
C10 C9 H9A 121.2 . . ?
N2 C10 C9 122.9(3) . . ?
N2 C10 H10A 118.5 . . ?
C9 C10 H10A 118.5 . . ?
N3 C11 C12 121.4(3) . . ?
N3 C11 C16 115.7(3) . . ?
C12 C11 C16 122.9(3) . . ?
C11 C12 C13 119.0(3) . . ?
C11 C12 H12A 120.5 . . ?
C13 C12 H12A 120.5 . . ?
C14 C13 C12 119.6(3) . . ?
C14 C13 H13A 120.2 . . ?
C12 C13 H13A 120.2 . . ?
C13 C14 C15 118.2(3) . . ?
C13 C14 H14A 120.9 . . ?
C15 C14 H14A 120.9 . . ?
N3 C15 C14 123.6(3) . . ?
N3 C15 H15A 118.2 . . ?
C14 C15 H15A 118.2 . . ?
N4 C16 C17 120.8(3) . . ?
N4 C16 C11 116.5(3) . . ?
C17 C16 C11 122.7(3) . . ?
C16 C17 C18 119.4(3) . . ?
C16 C17 H17A 120.3 . . ?
C18 C17 H17A 120.3 . . ?
C19 C18 C17 119.9(4) . . ?
C19 C18 H18A 120.1 . . ?
C17 C18 H18A 120.1 . . ?
C18 C19 C20 118.4(3) . . ?
C18 C19 H19A 120.8 . . ?
C20 C19 H19A 120.8 . . ?
N4 C20 C19 122.5(3) . . ?
N4 C20 H20A 118.7 . . ?
C19 C20 H20A 118.7 . . ?
N5 C21 C22 121.2(3) . . ?
N5 C21 C26 116.2(3) . . ?
C22 C21 C26 122.6(3) . . ?
C23 C22 C21 119.1(4) . . ?
C23 C22 H22A 120.4 . . ?
C21 C22 H22A 120.4 . . ?
C24 C23 C22 120.2(4) . . ?
C24 C23 H23A 119.9 . . ?
C22 C23 H23A 119.9 . . ?
C23 C24 C25 118.4(4) . . ?
C23 C24 H24A 120.8 . . ?
C25 C24 H24A 120.8 . . ?
N5 C25 C24 122.8(3) . . ?
N5 C25 H25A 118.6 . . ?
C24 C25 H25A 118.6 . . ?
N6 C26 C27 121.7(3) . . ?
N6 C26 C21 116.1(2) . . ?
C27 C26 C21 122.3(3) . . ?
C26 C27 C28 118.6(3) . . ?
C26 C27 H27A 120.7 . . ?
C28 C27 H27A 120.7 . . ?
C29 C28 C27 119.7(3) . . ?
C29 C28 H28A 120.2 . . ?
C27 C28 H28A 120.2 . . ?
C28 C29 C30 118.5(4) . . ?
C28 C29 H29A 120.8 . . ?
C30 C29 H29A 120.8 . . ?
N6 C30 C29 123.4(3) . . ?
N6 C30 H30A 118.3 . . ?
C29 C30 H30A 118.3 . . ?
O1 C50 O2B 116.2(8) . . ?
O1 C50 O2A 126.3(4) . . ?
O2B C50 O2A 32.8(7) . . ?
O1 C50 C51 124.5(4) . . ?
O2B C50 C51 115.1(6) . . ?
O2A C50 C51 108.3(4) . . ?
C51 C51 C52 118.7(2) 3_556 . ?
C51 C51 C50 121.5(2) 3_556 . ?
C52 C51 C50 119.5(3) . . ?
C53 C52 C51 121.8(3) . . ?
C53 C52 H52 119.1 . . ?
C51 C52 H52 119.1 . . ?
C53 C53 C52 119.5(2) 3_556 . ?
C53 C53 H53 120.3 3_556 . ?
C52 C53 H53 120.3 . . ?
C50 O2A C54A 116.0(5) . . ?
O2A C54A C55A 108.2(7) . . ?
O2A C54A H54A 110.1 . . ?
C55A C54A H54A 110.1 . . ?
O2A C54A H54B 110.1 . . ?
C55A C54A H54B 110.1 . . ?
H54A C54A H54B 108.4 . . ?
C50 O2B C54B 119.9(11) . . ?
O2B C54B C55B 110.9(15) . . ?
O2B C54B H54C 109.5 . . ?
C55B C54B H54C 109.5 . . ?
O2B C54B H54D 109.5 . . ?
C55B C54B H54D 109.5 . . ?
H54C C54B H54D 108.0 . . ?
C54B C55B H55D 109.5 . . ?
C54B C55B H55E 109.5 . . ?
H55D C55B H55E 109.5 . . ?
C54B C55B H55F 109.5 . . ?
H55D C55B H55F 109.5 . . ?
H55E C55B H55F 109.5 . . ?
O14B Cl1 O12B 134.6(12) . . ?
O14B Cl1 O13A 56.4(7) . . ?
O12B Cl1 O13A 126.9(11) . . ?
O14B Cl1 O11 112.7(6) . . ?
O12B Cl1 O11 103.7(10) . . ?
O13A Cl1 O11 117.2(4) . . ?
O14B Cl1 O12A 135.7(6) . . ?
O12B Cl1 O12A 23.4(13) . . ?
O13A Cl1 O12A 105.6(6) . . ?
O11 Cl1 O12A 111.4(3) . . ?
O14B Cl1 O13B 99.5(9) . . ?
O12B Cl1 O13B 104.1(16) . . ?
O13A Cl1 O13B 44.1(6) . . ?
O11 Cl1 O13B 94.0(16) . . ?
O12A Cl1 O13B 81.5(14) . . ?
O14B Cl1 O14A 58.1(7) . . ?
O12B Cl1 O14A 86.9(12) . . ?
O13A Cl1 O14A 110.8(6) . . ?
O11 Cl1 O14A 106.2(3) . . ?
O12A Cl1 O14A 105.1(6) . . ?
O13B Cl1 O14A 154.1(10) . . ?
O12B O12A Cl1 60.2(16) . . ?
O12B O12A O13B 108(2) . . ?
Cl1 O12A O13B 49.6(8) . . ?
O12A O12B Cl1 96(2) . . ?
O13B O13A O14B 125.8(14) . . ?
O13B O13A Cl1 71.8(10) . . ?
O14B O13A Cl1 55.7(5) . . ?
O13A O13B Cl1 64.2(9) . . ?
O13A O13B O12A 94.8(18) . . ?
Cl1 O13B O12A 48.9(8) . . ?
O14B O14A Cl1 48.6(4) . . ?
O13A O14B Cl1 67.8(7) . . ?
O13A O14B O14A 134.6(10) . . ?
Cl1 O14B O14A 73.3(6) . . ?
Cl2B Cl2A O23B 85.9(10) . . ?
Cl2B Cl2A O22 93.2(6) . . ?
O23B Cl2A O22 133.1(5) . . ?
Cl2B Cl2A O23A 148.5(7) . . ?
O23B Cl2A O23A 64.7(8) . . ?
O22 Cl2A O23A 114.7(3) . . ?
Cl2B Cl2A O24A 47.4(7) . . ?
O23B Cl2A O24A 44.1(6) . . ?
O22 Cl2A O24A 106.1(4) . . ?
O23A Cl2A O24A 107.7(5) . . ?
Cl2B Cl2A O21 71.5(6) . . ?
O23B Cl2A O21 113.8(5) . . ?
O22 Cl2A O21 110.2(3) . . ?
O23A Cl2A O21 109.0(3) . . ?
O24A Cl2A O21 109.1(3) . . ?
Cl2B Cl2A O24B 9.9(6) . . ?
O23B Cl2A O24B 80.8(8) . . ?
O22 Cl2A O24B 90.7(3) . . ?
O23A Cl2A O24B 145.3(4) . . ?
O24A Cl2A O24B 39.5(4) . . ?
O21 Cl2A O24B 81.3(3) . . ?
Cl2A Cl2B O24A 105.6(9) . . ?
Cl2A Cl2B O21 81.0(7) . . ?
O24A Cl2B O21 141.3(5) . . ?
Cl2A Cl2B O23B 65.3(9) . . ?
O24A Cl2B O23B 46.7(6) . . ?
O21 Cl2B O23B 109.8(6) . . ?
Cl2A Cl2B O24B 165.5(9) . . ?
O24A Cl2B O24B 62.6(6) . . ?
O21 Cl2B O24B 113.5(5) . . ?
O23B Cl2B O24B 106.5(10) . . ?
Cl2A Cl2B O22 61.2(5) . . ?
O24A Cl2B O22 113.8(5) . . ?
O21 Cl2B O22 102.9(4) . . ?
O23B Cl2B O22 109.9(7) . . ?
O24B Cl2B O22 114.2(5) . . ?
Cl2A Cl2B O23A 21.4(5) . . ?
O24A Cl2B O23A 90.0(5) . . ?
O21 Cl2B O23A 83.9(3) . . ?
O23B Cl2B O23A 45.6(8) . . ?
O24B Cl2B O23A 152.0(5) . . ?
O22 Cl2B O23A 80.6(3) . . ?
Cl2B O21 Cl2A 27.55(16) . . ?
Cl2A O22 Cl2B 25.60(16) . . ?
Cl2A O23A O23B 53.0(4) . . ?
Cl2A O23A Cl2B 10.1(2) . . ?
O23B O23A Cl2B 43.9(4) . . ?
O24A O23B Cl2A 76.2(7) . . ?
O24A O23B Cl2B 50.9(5) . . ?
Cl2A O23B Cl2B 28.8(3) . . ?
O24A O23B O23A 136.4(12) . . ?
Cl2A O23B O23A 62.3(8) . . ?
Cl2B O23B O23A 90.6(9) . . ?
O23B O24A Cl2B 82.4(8) . . ?
O23B O24A O24B 145.8(10) . . ?
Cl2B O24A O24B 70.8(7) . . ?
O23B O24A Cl2A 59.7(8) . . ?
Cl2B O24A Cl2A 27.0(3) . . ?
O24B O24A Cl2A 97.5(6) . . ?
O24A O24B Cl2B 46.7(4) . . ?
O24A O24B Cl2A 43.0(4) . . ?
Cl2B O24B Cl2A 4.7(3) . . ?

loop_
_geom_bond_atom_site_label_1
_geom_bond_atom_site_label_2
_geom_bond_distance
_geom_bond_site_symmetry_2
_geom_bond_publ_flag
Mn1 N6 2.191(2) . ?
Mn1 N2 2.216(3) . ?
Mn1 N4 2.221(3) . ?
Mn1 N3 2.252(2) . ?
Mn1 N1 2.265(3) . ?
Mn1 N5 2.273(2) . ?
N1 C5 1.345(4) . ?
N1 C1 1.356(4) . ?
N2 C10 1.334(4) . ?
N2 C6 1.349(4) . ?
N3 C15 1.346(4) . ?
N3 C11 1.346(4) . ?
N4 C20 1.342(4) . ?
N4 C16 1.346(4) . ?
N5 C25 1.350(4) . ?
N5 C21 1.346(4) . ?
N6 C26 1.346(4) . ?
N6 C30 1.346(4) . ?
C1 C2 1.363(5) . ?
C1 C6 1.483(5) . ?
C2 C3 1.387(6) . ?
C2 H2A 0.9400 . ?
C3 C4 1.363(6) . ?
C3 H3A 0.9400 . ?
C4 C5 1.370(5) . ?
C4 H4A 0.9400 . ?
C5 H5A 0.9400 . ?
C6 C7 1.384(5) . ?
C7 C8 1.396(5) . ?
C7 H7A 0.9400 . ?
C8 C9 1.348(5) . ?
C8 H8A 0.9400 . ?
C9 C10 1.371(5) . ?
C9 H9A 0.9400 . ?
C10 H10A 0.9400 . ?
C11 C12 1.377(4) . ?
C11 C16 1.483(4) . ?
C12 C13 1.393(5) . ?
C12 H12A 0.9400 . ?
C13 C14 1.361(5) . ?
C13 H13A 0.9400 . ?
C14 C15 1.368(4) . ?
C14 H14A 0.9400 . ?
C15 H15A 0.9400 . ?
C16 C17 1.383(4) . ?
C17 C18 1.381(5) . ?
C17 H17A 0.9400 . ?
C18 C19 1.357(5) . ?
C18 H18A 0.9400 . ?
C19 C20 1.383(5) . ?
C19 H19A 0.9400 . ?
C20 H20A 0.9400 . ?
C21 C22 1.388(5) . ?
C21 C26 1.496(4) . ?
C22 C23 1.376(5) . ?
C22 H22A 0.9400 . ?
C23 C24 1.357(6) . ?
C23 H23A 0.9400 . ?
C24 C25 1.378(5) . ?
C24 H24A 0.9400 . ?
C25 H25A 0.9400 . ?
C26 C27 1.383(4) . ?
C27 C28 1.398(6) . ?
C27 H27A 0.9400 . ?
C28 C29 1.363(5) . ?
C28 H28A 0.9400 . ?
C29 C30 1.365(4) . ?
C29 H29A 0.9400 . ?
C30 H30A 0.9400 . ?
O1 C50 1.216(4) . ?
C50 O2B 1.358(14) . ?
C50 O2A 1.366(7) . ?
C50 C51 1.485(5) . ?
C51 C51 1.391(6) 3_556 ?
C51 C52 1.389(4) . ?
C52 C53 1.369(5) . ?
C52 H52 0.9400 . ?
C53 C53 1.374(8) 3_556 ?
C53 H53 0.9400 . ?
O2A C54A 1.449(9) . ?
C54A C55A 1.464(13) . ?
C54A H54A 0.9800 . ?
C54A H54B 0.9800 . ?
C55A H55A 0.9700 . ?
C55A H55B 0.9700 . ?
C55A H55C 0.9700 . ?
O2B C54B 1.448(19) . ?
C54B C55B 1.49(3) . ?
C54B H54C 0.9800 . ?
C54B H54D 0.9800 . ?
C55B H55D 0.9700 . ?
C55B H55E 0.9700 . ?
C55B H55F 0.9700 . ?
Cl1 O14B 1.215(7) . ?
Cl1 O12B 1.242(12) . ?
Cl1 O13A 1.362(5) . ?
Cl1 O11 1.403(3) . ?
Cl1 O12A 1.422(7) . ?
Cl1 O13B 1.437(15) . ?
Cl1 O14A 1.551(6) . ?
O12A O12B 0.57(3) . ?
O12A O13B 1.87(3) . ?
O13A O13B 1.052(15) . ?
O13A O14B 1.226(14) . ?
O14A O14B 1.375(15) . ?
Cl2A Cl2B 0.682(4) . ?
Cl2A O23B 1.285(11) . ?
Cl2A O22 1.382(4) . ?
Cl2A O23A 1.423(6) . ?
Cl2A O24A 1.446(6) . ?
Cl2A O21 1.456(4) . ?
Cl2A O24B 2.100(10) . ?
Cl2B O24A 1.105(7) . ?
Cl2B O21 1.398(6) . ?
Cl2B O23B 1.411(11) . ?
Cl2B O24B 1.433(11) . ?
Cl2B O22 1.576(5) . ?
Cl2B O23A 2.036(7) . ?
O23A O23B 1.454(18) . ?
O23B O24A 1.035(13) . ?
O24A O24B 1.347(12) . ?

loop_
_geom_torsion_atom_site_label_1
_geom_torsion_atom_site_label_2
_geom_torsion_atom_site_label_3
_geom_torsion_atom_site_label_4
_geom_torsion
_geom_torsion_site_symmetry_1
_geom_torsion_site_symmetry_2
_geom_torsion_site_symmetry_3
_geom_torsion_site_symmetry_4
_geom_torsion_publ_flag
N6 Mn1 N1 C5 -82.9(3) . . . . ?
N2 Mn1 N1 C5 -175.6(3) . . . . ?
N4 Mn1 N1 C5 16.7(3) . . . . ?
N3 Mn1 N1 C5 90.5(3) . . . . ?
N5 Mn1 N1 C5 -143.9(5) . . . . ?
N6 Mn1 N1 C1 106.0(2) . . . . ?
N2 Mn1 N1 C1 13.3(2) . . . . ?
N4 Mn1 N1 C1 -154.4(2) . . . . ?
N3 Mn1 N1 C1 -80.6(2) . . . . ?
N5 Mn1 N1 C1 45.1(6) . . . . ?
N6 Mn1 N2 C10 72.6(2) . . . . ?
N4 Mn1 N2 C10 -130.9(4) . . . . ?
N3 Mn1 N2 C10 -94.3(2) . . . . ?
N1 Mn1 N2 C10 172.9(3) . . . . ?
N5 Mn1 N2 C10 -1.9(3) . . . . ?
N6 Mn1 N2 C6 -112.9(2) . . . . ?
N4 Mn1 N2 C6 43.6(5) . . . . ?
N3 Mn1 N2 C6 80.2(2) . . . . ?
N1 Mn1 N2 C6 -12.6(2) . . . . ?
N5 Mn1 N2 C6 172.6(2) . . . . ?
N6 Mn1 N3 C15 -118.9(4) . . . . ?
N2 Mn1 N3 C15 10.3(3) . . . . ?
N4 Mn1 N3 C15 -178.7(3) . . . . ?
N1 Mn1 N3 C15 83.8(3) . . . . ?
N5 Mn1 N3 C15 -88.1(3) . . . . ?
N6 Mn1 N3 C11 46.1(4) . . . . ?
N2 Mn1 N3 C11 175.4(2) . . . . ?
N4 Mn1 N3 C11 -13.6(2) . . . . ?
N1 Mn1 N3 C11 -111.1(2) . . . . ?
N5 Mn1 N3 C11 76.9(2) . . . . ?
N6 Mn1 N4 C20 20.5(3) . . . . ?
N2 Mn1 N4 C20 -135.9(4) . . . . ?
N3 Mn1 N4 C20 -174.2(3) . . . . ?
N1 Mn1 N4 C20 -82.4(2) . . . . ?
N5 Mn1 N4 C20 94.3(2) . . . . ?
N6 Mn1 N4 C16 -157.6(2) . . . . ?
N2 Mn1 N4 C16 45.9(5) . . . . ?
N3 Mn1 N4 C16 7.7(2) . . . . ?
N1 Mn1 N4 C16 99.5(2) . . . . ?
N5 Mn1 N4 C16 -83.8(2) . . . . ?
N6 Mn1 N5 C25 177.2(3) . . . . ?
N2 Mn1 N5 C25 -89.1(3) . . . . ?
N4 Mn1 N5 C25 79.5(3) . . . . ?
N3 Mn1 N5 C25 6.1(3) . . . . ?
N1 Mn1 N5 C25 -119.7(5) . . . . ?
N6 Mn1 N5 C21 4.0(2) . . . . ?
N2 Mn1 N5 C21 97.7(2) . . . . ?
N4 Mn1 N5 C21 -93.6(2) . . . . ?
N3 Mn1 N5 C21 -167.1(2) . . . . ?
N1 Mn1 N5 C21 67.1(6) . . . . ?
N2 Mn1 N6 C26 -99.0(2) . . . . ?
N4 Mn1 N6 C26 86.8(2) . . . . ?
N3 Mn1 N6 C26 30.1(5) . . . . ?
N1 Mn1 N6 C26 -173.1(2) . . . . ?
N5 Mn1 N6 C26 -2.1(2) . . . . ?
N2 Mn1 N6 C30 80.5(3) . . . . ?
N4 Mn1 N6 C30 -93.7(3) . . . . ?
N3 Mn1 N6 C30 -150.4(3) . . . . ?
N1 Mn1 N6 C30 6.4(3) . . . . ?
N5 Mn1 N6 C30 177.5(3) . . . . ?
C5 N1 C1 C2 -2.2(5) . . . . ?
Mn1 N1 C1 C2 169.6(3) . . . . ?
C5 N1 C1 C6 175.6(3) . . . . ?
Mn1 N1 C1 C6 -12.5(3) . . . . ?
N1 C1 C2 C3 2.0(6) . . . . ?
C6 C1 C2 C3 -175.7(4) . . . . ?
C1 C2 C3 C4 0.2(6) . . . . ?
C2 C3 C4 C5 -2.1(6) . . . . ?
C1 N1 C5 C4 0.2(5) . . . . ?
Mn1 N1 C5 C4 -170.6(3) . . . . ?
C3 C4 C5 N1 1.9(6) . . . . ?
C10 N2 C6 C7 1.7(5) . . . . ?
Mn1 N2 C6 C7 -173.0(3) . . . . ?
C10 N2 C6 C1 -174.7(3) . . . . ?
Mn1 N2 C6 C1 10.6(3) . . . . ?
N1 C1 C6 N2 1.6(4) . . . . ?
C2 C1 C6 N2 179.4(3) . . . . ?
N1 C1 C6 C7 -174.8(3) . . . . ?
C2 C1 C6 C7 3.1(5) . . . . ?
N2 C6 C7 C8 -1.8(5) . . . . ?
C1 C6 C7 C8 174.4(3) . . . . ?
C6 C7 C8 C9 -0.5(6) . . . . ?
C7 C8 C9 C10 2.8(6) . . . . ?
C6 N2 C10 C9 0.8(5) . . . . ?
Mn1 N2 C10 C9 175.1(3) . . . . ?
C8 C9 C10 N2 -3.1(6) . . . . ?
C15 N3 C11 C12 3.8(4) . . . . ?
Mn1 N3 C11 C12 -162.4(2) . . . . ?
C15 N3 C11 C16 -176.3(3) . . . . ?
Mn1 N3 C11 C16 17.5(3) . . . . ?
N3 C11 C12 C13 -2.4(5) . . . . ?
C16 C11 C12 C13 177.8(3) . . . . ?
C11 C12 C13 C14 -0.9(5) . . . . ?
C12 C13 C14 C15 2.5(5) . . . . ?
C11 N3 C15 C14 -2.2(5) . . . . ?
Mn1 N3 C15 C14 162.5(2) . . . . ?
C13 C14 C15 N3 -1.0(5) . . . . ?
C20 N4 C16 C17 0.9(4) . . . . ?
Mn1 N4 C16 C17 179.1(2) . . . . ?
C20 N4 C16 C11 -179.7(3) . . . . ?
Mn1 N4 C16 C11 -1.4(3) . . . . ?
N3 C11 C16 N4 -10.9(4) . . . . ?
C12 C11 C16 N4 169.0(3) . . . . ?
N3 C11 C16 C17 168.5(3) . . . . ?
C12 C11 C16 C17 -11.6(5) . . . . ?
N4 C16 C17 C18 -0.2(5) . . . . ?
C11 C16 C17 C18 -179.6(3) . . . . ?
C16 C17 C18 C19 -1.2(5) . . . . ?
C17 C18 C19 C20 1.8(5) . . . . ?
C16 N4 C20 C19 -0.2(5) . . . . ?
Mn1 N4 C20 C19 -178.3(3) . . . . ?
C18 C19 C20 N4 -1.2(5) . . . . ?
C25 N5 C21 C22 0.6(5) . . . . ?
Mn1 N5 C21 C22 174.3(3) . . . . ?
C25 N5 C21 C26 -179.0(3) . . . . ?
Mn1 N5 C21 C26 -5.2(3) . . . . ?
N5 C21 C22 C23 -1.0(5) . . . . ?
C26 C21 C22 C23 178.5(3) . . . . ?
C21 C22 C23 C24 1.2(6) . . . . ?
C22 C23 C24 C25 -0.8(6) . . . . ?
C21 N5 C25 C24 -0.2(5) . . . . ?
Mn1 N5 C25 C24 -173.2(3) . . . . ?
C23 C24 C25 N5 0.4(6) . . . . ?
C30 N6 C26 C27 0.6(5) . . . . ?
Mn1 N6 C26 C27 -179.8(2) . . . . ?
C30 N6 C26 C21 -179.5(3) . . . . ?
Mn1 N6 C26 C21 0.1(3) . . . . ?
N5 C21 C26 N6 3.5(4) . . . . ?
C22 C21 C26 N6 -176.0(3) . . . . ?
N5 C21 C26 C27 -176.5(3) . . . . ?
C22 C21 C26 C27 3.9(5) . . . . ?
N6 C26 C27 C28 0.2(5) . . . . ?
C21 C26 C27 C28 -179.7(3) . . . . ?
C26 C27 C28 C29 -1.3(6) . . . . ?
C27 C28 C29 C30 1.5(6) . . . . ?
C26 N6 C30 C29 -0.4(5) . . . . ?
Mn1 N6 C30 C29 -179.9(3) . . . . ?
C28 C29 C30 N6 -0.6(6) . . . . ?
O1 C50 C51 C51 41.7(6) . . . 3_556 ?
O2B C50 C51 C51 -114.3(13) . . . 3_556 ?
O2A C50 C51 C51 -149.0(6) . . . 3_556 ?
O1 C50 C51 C52 -132.2(4) . . . . ?
O2B C50 C51 C52 71.8(13) . . . . ?
O2A C50 C51 C52 37.1(6) . . . . ?
C51 C51 C52 C53 1.0(6) 3_556 . . . ?
C50 C51 C52 C53 175.1(3) . . . . ?
C51 C52 C53 C53 -3.2(7) . . . 3_556 ?
O1 C50 O2A C54A -2.7(9) . . . . ?
O2B C50 O2A C54A 79.9(13) . . . . ?
C51 C50 O2A C54A -171.8(6) . . . . ?
C50 O2A C54A C55A 171.1(9) . . . . ?
O1 C50 O2B C54B 23.1(18) . . . . ?
O2A C50 O2B C54B -93.9(17) . . . . ?
C51 C50 O2B C54B -178.8(11) . . . . ?
C50 O2B C54B C55B 89(3) . . . . ?
O14B Cl1 O12A O12B 100(3) . . . . ?
O13A Cl1 O12A O12B 157(3) . . . . ?
O11 Cl1 O12A O12B -75(3) . . . . ?
O13B Cl1 O12A O12B -166(3) . . . . ?
O14A Cl1 O12A O12B 40(3) . . . . ?
O14B Cl1 O12A O13B -94.9(17) . . . . ?
O12B Cl1 O12A O13B 166(3) . . . . ?
O13A Cl1 O12A O13B -37.2(13) . . . . ?
O11 Cl1 O12A O13B 91.0(13) . . . . ?
O14A Cl1 O12A O13B -154.4(13) . . . . ?
O13B O12A O12B Cl1 -12(2) . . . . ?
O14B Cl1 O12B O12A -104(3) . . . . ?
O13A Cl1 O12B O12A -28(4) . . . . ?
O11 Cl1 O12B O12A 113(3) . . . . ?
O13B Cl1 O12B O12A 15(3) . . . . ?
O14A Cl1 O12B O12A -141(3) . . . . ?
O14B Cl1 O13A O13B -166(3) . . . . ?
O12B Cl1 O13A O13B 70(3) . . . . ?
O11 Cl1 O13A O13B -65(3) . . . . ?
O12A Cl1 O13A O13B 59(3) . . . . ?
O14A Cl1 O13A O13B 173(3) . . . . ?
O12B Cl1 O13A O14B -123.8(16) . . . . ?
O11 Cl1 O13A O14B 100.4(8) . . . . ?
O12A Cl1 O13A O14B -134.9(8) . . . . ?
O13B Cl1 O13A O14B 166(3) . . . . ?
O14A Cl1 O13A O14B -21.6(9) . . . . ?
O14B O13A O13B Cl1 -14(3) . . . . ?
O14B O13A O13B O12A -54(3) . . . . ?
Cl1 O13A O13B O12A -39.3(7) . . . . ?
O14B Cl1 O13B O13A 12(2) . . . . ?
O12B Cl1 O13B O13A -129.0(18) . . . . ?
O11 Cl1 O13B O13A 125.8(18) . . . . ?
O12A Cl1 O13B O13A -123(2) . . . . ?
O14A Cl1 O13B O13A -16(5) . . . . ?
O14B Cl1 O13B O12A 135.1(6) . . . . ?
O12B Cl1 O13B O12A -5.9(13) . . . . ?
O13A Cl1 O13B O12A 123(2) . . . . ?
O11 Cl1 O13B O12A -111.1(4) . . . . ?
O14A Cl1 O13B O12A 107(3) . . . . ?
O12B O12A O13B O13A 62(4) . . . . ?
Cl1 O12A O13B O13A 49.2(15) . . . . ?
O12B O12A O13B Cl1 13(3) . . . . ?
O12B Cl1 O14A O14B 149.6(12) . . . . ?
O13A Cl1 O14A O14B 21.2(10) . . . . ?
O11 Cl1 O14A O14B -107.0(8) . . . . ?
O12A Cl1 O14A O14B 134.8(9) . . . . ?
O13B Cl1 O14A O14B 33(4) . . . . ?
O13B O13A O14B Cl1 17(3) . . . . ?
O13B O13A O14B O14A 50(3) . . . . ?
Cl1 O13A O14B O14A 33.0(12) . . . . ?
O12B Cl1 O14B O13A 110.9(17) . . . . ?
O11 Cl1 O14B O13A -108.4(7) . . . . ?
O12A Cl1 O14B O13A 77.5(12) . . . . ?
O13B Cl1 O14B O13A -10.0(19) . . . . ?
O14A Cl1 O14B O13A 156.1(10) . . . . ?
O12B Cl1 O14B O14A -45(2) . . . . ?
O13A Cl1 O14B O14A -156.1(10) . . . . ?
O11 Cl1 O14B O14A 95.5(5) . . . . ?
O12A Cl1 O14B O14A -78.6(14) . . . . ?
O13B Cl1 O14B O14A -166.1(19) . . . . ?
Cl1 O14A O14B O13A -31.8(11) . . . . ?
O23B Cl2A Cl2B O24A 24.1(7) . . . . ?
O22 Cl2A Cl2B O24A -109.0(5) . . . . ?
O23A Cl2A Cl2B O24A 44.5(16) . . . . ?
O21 Cl2A Cl2B O24A 140.9(6) . . . . ?
O24B Cl2A Cl2B O24A -34(3) . . . . ?
O23B Cl2A Cl2B O21 -116.8(5) . . . . ?
O22 Cl2A Cl2B O21 110.2(2) . . . . ?
O23A Cl2A Cl2B O21 -96.3(13) . . . . ?
O24A Cl2A Cl2B O21 -140.9(6) . . . . ?
O24B Cl2A Cl2B O21 -175(3) . . . . ?
O22 Cl2A Cl2B O23B -133.0(5) . . . . ?
O23A Cl2A Cl2B O23B 20.5(13) . . . . ?
O24A Cl2A Cl2B O23B -24.1(7) . . . . ?
O21 Cl2A Cl2B O23B 116.8(5) . . . . ?
O24B Cl2A Cl2B O23B -58(3) . . . . ?
O23B Cl2A Cl2B O24B 58(3) . . . . ?
O22 Cl2A Cl2B O24B -75(3) . . . . ?
O23A Cl2A Cl2B O24B 78(4) . . . . ?
O24A Cl2A Cl2B O24B 34(3) . . . . ?
O21 Cl2A Cl2B O24B 175(3) . . . . ?
O23B Cl2A Cl2B O22 133.0(5) . . . . ?
O23A Cl2A Cl2B O22 153.5(15) . . . . ?
O24A Cl2A Cl2B O22 109.0(5) . . . . ?
O21 Cl2A Cl2B O22 -110.2(2) . . . . ?
O24B Cl2A Cl2B O22 75(3) . . . . ?
O23B Cl2A Cl2B O23A -20.5(13) . . . . ?
O22 Cl2A Cl2B O23A -153.5(15) . . . . ?
O24A Cl2A Cl2B O23A -44.5(16) . . . . ?
O21 Cl2A Cl2B O23A 96.3(13) . . . . ?
O24B Cl2A Cl2B O23A -78(4) . . . . ?
O24A Cl2B O21 Cl2A -103.7(12) . . . . ?
O23B Cl2B O21 Cl2A -59.5(9) . . . . ?
O24B Cl2B O21 Cl2A -178.6(9) . . . . ?
O22 Cl2B O21 Cl2A 57.5(5) . . . . ?
O23A Cl2B O21 Cl2A -21.4(5) . . . . ?
O23B Cl2A O21 Cl2B 76.7(10) . . . . ?
O22 Cl2A O21 Cl2B -86.6(6) . . . . ?
O23A Cl2A O21 Cl2B 146.7(8) . . . . ?
O24A Cl2A O21 Cl2B 29.4(6) . . . . ?
O24B Cl2A O21 Cl2B 0.9(6) . . . . ?
O23B Cl2A O22 Cl2B -87.5(13) . . . . ?
O23A Cl2A O22 Cl2B -165.1(9) . . . . ?
O24A Cl2A O22 Cl2B -46.4(6) . . . . ?
O21 Cl2A O22 Cl2B 71.5(6) . . . . ?
O24B Cl2A O22 Cl2B -9.5(6) . . . . ?
O24A Cl2B O22 Cl2A 95.3(9) . . . . ?
O21 Cl2B O22 Cl2A -72.0(7) . . . . ?
O23B Cl2B O22 Cl2A 44.9(9) . . . . ?
O24B Cl2B O22 Cl2A 164.6(10) . . . . ?
O23A Cl2B O22 Cl2A 9.5(6) . . . . ?
Cl2B Cl2A O23A O23B -22.7(14) . . . . ?
O22 Cl2A O23A O23B 127.9(6) . . . . ?
O24A Cl2A O23A O23B 10.1(6) . . . . ?
O21 Cl2A O23A O23B -108.1(5) . . . . ?
O24B Cl2A O23A O23B -5.5(8) . . . . ?
O23B Cl2A O23A Cl2B 22.7(14) . . . . ?
O22 Cl2A O23A Cl2B 150.6(16) . . . . ?
O24A Cl2A O23A Cl2B 32.8(13) . . . . ?
O21 Cl2A O23A Cl2B -85.4(14) . . . . ?
O24B Cl2A O23A Cl2B 17.2(12) . . . . ?
O24A Cl2B O23A Cl2A -137.5(16) . . . . ?
O21 Cl2B O23A Cl2A 80.8(14) . . . . ?
O23B Cl2B O23A Cl2A -153.6(17) . . . . ?
O24B Cl2B O23A Cl2A -148(2) . . . . ?
O22 Cl2B O23A Cl2A -23.4(13) . . . . ?
Cl2A Cl2B O23A O23B 153.6(17) . . . . ?
O24A Cl2B O23A O23B 16.1(7) . . . . ?
O21 Cl2B O23A O23B -125.6(6) . . . . ?
O24B Cl2B O23A O23B 5.2(12) . . . . ?
O22 Cl2B O23A O23B 130.2(6) . . . . ?
Cl2B Cl2A O23B O24A -25.6(9) . . . . ?
O22 Cl2A O23B O24A 65.1(12) . . . . ?
O23A Cl2A O23B O24A 166.1(9) . . . . ?
O21 Cl2A O23B O24A -93.3(7) . . . . ?
O24B Cl2A O23B O24A -17.1(7) . . . . ?
O22 Cl2A O23B Cl2B 90.6(10) . . . . ?
O23A Cl2A O23B Cl2B -168.3(7) . . . . ?
O24A Cl2A O23B Cl2B 25.6(9) . . . . ?
O21 Cl2A O23B Cl2B -67.7(7) . . . . ?
O24B Cl2A O23B Cl2B 8.5(6) . . . . ?
Cl2B Cl2A O23B O23A 168.3(7) . . . . ?
O22 Cl2A O23B O23A -101.0(9) . . . . ?
O24A Cl2A O23B O23A -166.1(9) . . . . ?
O21 Cl2A O23B O23A 100.6(5) . . . . ?
O24B Cl2A O23B O23A 176.8(5) . . . . ?
Cl2A Cl2B O23B O24A 147.3(11) . . . . ?
O21 Cl2B O23B O24A -143.2(7) . . . . ?
O24B Cl2B O23B O24A -19.8(9) . . . . ?
O22 Cl2B O23B O24A 104.4(9) . . . . ?
O23A Cl2B O23B O24A 157.6(10) . . . . ?
O24A Cl2B O23B Cl2A -147.3(11) . . . . ?
O21 Cl2B O23B Cl2A 69.5(7) . . . . ?
O24B Cl2B O23B Cl2A -167.2(9) . . . . ?
O22 Cl2B O23B Cl2A -43.0(6) . . . . ?
O23A Cl2B O23B Cl2A 10.3(6) . . . . ?
Cl2A Cl2B O23B O23A -10.3(6) . . . . ?
O24A Cl2B O23B O23A -157.6(10) . . . . ?
O21 Cl2B O23B O23A 59.2(7) . . . . ?
O24B Cl2B O23B O23A -177.5(6) . . . . ?
O22 Cl2B O23B O23A -53.3(6) . . . . ?
Cl2A O23A O23B O24A -19.8(12) . . . . ?
Cl2B O23A O23B O24A -25.3(11) . . . . ?
Cl2B O23A O23B Cl2A -5.6(3) . . . . ?
Cl2A O23A O23B Cl2B 5.6(3) . . . . ?
Cl2A O23B O24A Cl2B 15.5(5) . . . . ?
O23A O23B O24A Cl2B 33.5(14) . . . . ?
Cl2A O23B O24A O24B 54(2) . . . . ?
Cl2B O23B O24A O24B 38.1(19) . . . . ?
O23A O23B O24A O24B 72(2) . . . . ?
Cl2B O23B O24A Cl2A -15.5(5) . . . . ?
O23A O23B O24A Cl2A 17.9(11) . . . . ?
Cl2A Cl2B O24A O23B -30.6(11) . . . . ?
O21 Cl2B O24A O23B 64.4(12) . . . . ?
O24B Cl2B O24A O23B 158.5(10) . . . . ?
O22 Cl2B O24A O23B -95.5(9) . . . . ?
O23A Cl2B O24A O23B -15.8(8) . . . . ?
Cl2A Cl2B O24A O24B 170.9(9) . . . . ?
O21 Cl2B O24A O24B -94.1(11) . . . . ?
O23B Cl2B O24A O24B -158.5(10) . . . . ?
O22 Cl2B O24A O24B 106.0(6) . . . . ?
O23A Cl2B O24A O24B -174.3(6) . . . . ?
O21 Cl2B O24A Cl2A 95.0(12) . . . . ?
O23B Cl2B O24A Cl2A 30.6(11) . . . . ?
O24B Cl2B O24A Cl2A -170.9(9) . . . . ?
O22 Cl2B O24A Cl2A -64.9(7) . . . . ?
O23A Cl2B O24A Cl2A 14.8(6) . . . . ?
Cl2B Cl2A O24A O23B 144.2(12) . . . . ?
O22 Cl2A O24A O23B -136.4(8) . . . . ?
O23A Cl2A O24A O23B -13.2(8) . . . . ?
O21 Cl2A O24A O23B 104.9(8) . . . . ?
O24B Cl2A O24A O23B 152.9(10) . . . . ?
O23B Cl2A O24A Cl2B -144.2(12) . . . . ?
O22 Cl2A O24A Cl2B 79.3(7) . . . . ?
O23A Cl2A O24A Cl2B -157.4(9) . . . . ?
O21 Cl2A O24A Cl2B -39.3(7) . . . . ?
O24B Cl2A O24A Cl2B 8.7(8) . . . . ?
Cl2B Cl2A O24A O24B -8.7(8) . . . . ?
O23B Cl2A O24A O24B -152.9(10) . . . . ?
O22 Cl2A O24A O24B 70.7(6) . . . . ?
O23A Cl2A O24A O24B -166.0(6) . . . . ?
O21 Cl2A O24A O24B -47.9(6) . . . . ?
O23B O24A O24B Cl2B -40(2) . . . . ?
Cl2A O24A O24B Cl2B 4.2(4) . . . . ?
O23B O24A O24B Cl2A -44.5(19) . . . . ?
Cl2B O24A O24B Cl2A -4.2(4) . . . . ?
Cl2A Cl2B O24B O24A -37(3) . . . . ?
O21 Cl2B O24B O24A 137.1(6) . . . . ?
O23B Cl2B O24B O24A 16.1(7) . . . . ?
O22 Cl2B O24B O24A -105.4(6) . . . . ?
O23A Cl2B O24B O24A 12.3(12) . . . . ?
O24A Cl2B O24B Cl2A 37(3) . . . . ?
O21 Cl2B O24B Cl2A 174(4) . . . . ?
O23B Cl2B O24B Cl2A 53(3) . . . . ?
O22 Cl2B O24B Cl2A -68(3) . . . . ?
O23A Cl2B O24B Cl2A 50(3) . . . . ?
Cl2B Cl2A O24B O24A 140(4) . . . . ?
O23B Cl2A O24B O24A 18.7(7) . . . . ?
O22 Cl2A O24B O24A -114.9(6) . . . . ?
O23A Cl2A O24B O24A 23.8(10) . . . . ?
O21 Cl2A O24B O24A 134.8(6) . . . . ?
O23B Cl2A O24B Cl2B -121(3) . . . . ?
O22 Cl2A O24B Cl2B 105(3) . . . . ?
O23A Cl2A O24B Cl2B -116(3) . . . . ?
O24A Cl2A O24B Cl2B -140(4) . . . . ?
O21 Cl2A O24B Cl2B -5(3) . . . . ?
